data_7717979
loop_
_publ_author_name
'Singh, Vaibhav'
'Urunikulavan, Vajeeha'
'Bar, Arun Kumar'

_publ_section_title
;
 An insight en-route from CO2 fixation to CO32--bridged dinuclear
 lanthanide(III) complexes featuring inner coordination post-synthetic
 modification&#x2020;
;
_journal_name_full 'Dalton Transactions'
_journal_paper_doi 10.1039/D4DT03050H
_journal_year 2025
_chemical_formula_moiety 'C46 H39 N10 O4 Y'
_chemical_formula_sum 'C46 H39 N10 O4 Y'
_chemical_formula_weight 884.78
_space_group_crystal_system monoclinic
_space_group_IT_number 14
_space_group_name_Hall '-P 2ybc'
_space_group_name_H-M_alt 'P 1 21/c 1'
_atom_sites_solution_hydrogens geom
_atom_sites_solution_primary dual
_audit_creation_date 2024-03-31
_audit_creation_method
;
Olex2 1.5
(compiled 2023.08.24 svn.re1ec1418 for OlexSys, GUI svn.r6817)
;
_audit_update_record
;
2024-08-20 deposited with the CCDC.	2025-02-04 downloaded from the CCDC.
;
_cell_angle_alpha 90
_cell_angle_beta 102.249(2)
_cell_angle_gamma 90
_cell_formula_units_Z 8
_cell_length_a 19.6985(10)
_cell_length_b 19.6817(10)
_cell_length_c 25.6866(13)
_cell_measurement_reflns_used 9902
_cell_measurement_temperature 100.00
_cell_measurement_theta_max 25.67
_cell_measurement_theta_min 2.36
_cell_volume 9732.0(9)
_computing_cell_refinement 'SAINT V8.40B (?, 2016)'
_computing_data_reduction 'SAINT V8.40B (?, 2016)'
_computing_molecular_graphics 'Olex2 1.5 (Dolomanov et al., 2009)'
_computing_publication_material 'Olex2 1.5 (Dolomanov et al., 2009)'
_computing_structure_refinement 'XL  (Sheldrick, 2008)'
_computing_structure_solution 'SHELXT 2018/2 (Sheldrick, 2018)'
_diffrn_ambient_temperature 100.00
_diffrn_measured_fraction_theta_full 0.999
_diffrn_measured_fraction_theta_max 0.996
_diffrn_measurement_device_type 'Bruker APEX-II CCD'
_diffrn_measurement_method '\f and \w scans'
_diffrn_radiation_type MoK\a
_diffrn_radiation_wavelength 0.71073
_diffrn_reflns_av_R_equivalents 0.1028
_diffrn_reflns_av_unetI/netI 0.0692
_diffrn_reflns_Laue_measured_fraction_full 0.999
_diffrn_reflns_Laue_measured_fraction_max 0.996
_diffrn_reflns_limit_h_max 24
_diffrn_reflns_limit_h_min -24
_diffrn_reflns_limit_k_max 24
_diffrn_reflns_limit_k_min -24
_diffrn_reflns_limit_l_max 32
_diffrn_reflns_limit_l_min -32
_diffrn_reflns_number 113555
_diffrn_reflns_point_group_measured_fraction_full 0.999
_diffrn_reflns_point_group_measured_fraction_max 0.996
_diffrn_reflns_theta_full 25.242
_diffrn_reflns_theta_max 26.450
_diffrn_reflns_theta_min 1.576
_diffrn_source_current 1.4
_diffrn_source_power 0.07
_diffrn_source_voltage 50.0
_diffrn_standards_number 0
_exptl_absorpt_coefficient_mu 1.248
_exptl_absorpt_correction_T_max 0.7454
_exptl_absorpt_correction_T_min 0.5739
_exptl_absorpt_correction_type multi-scan
_exptl_absorpt_process_details
;
SADABS-2016/2 (Bruker,2016/2) was used for absorption correction.
wR2(int) was 0.0986 before and 0.0654 after correction.
The Ratio of minimum to maximum transmission is 0.7699.
The \l/2 correction factor is Not present.
;
_exptl_crystal_colour 'metallic yellowish yellow'
_exptl_crystal_colour_lustre metallic
_exptl_crystal_colour_modifier yellowish
_exptl_crystal_colour_primary yellow
_exptl_crystal_density_diffrn 1.208
_exptl_crystal_description block
_exptl_crystal_F_000 3648
_exptl_crystal_size_max 0.15
_exptl_crystal_size_mid 0.15
_exptl_crystal_size_min 0.14
_refine_diff_density_max 2.536
_refine_diff_density_min -1.359
_refine_diff_density_rms 0.114
_refine_ls_extinction_method none
_refine_ls_goodness_of_fit_ref 1.045
_refine_ls_hydrogen_treatment constr
_refine_ls_matrix_type full
_refine_ls_number_parameters 1109
_refine_ls_number_reflns 19972
_refine_ls_number_restraints 24
_refine_ls_restrained_S_all 1.047
_refine_ls_R_factor_all 0.1213
_refine_ls_R_factor_gt 0.0897
_refine_ls_shift/su_max 0.001
_refine_ls_shift/su_mean 0.000
_refine_ls_structure_factor_coef Fsqd
_refine_ls_weighting_details 'w=1/[\s^2^(Fo^2^)+(0.0800P)^2^+67.6002P] where P=(Fo^2^+2Fc^2^)/3'
_refine_ls_weighting_scheme calc
_refine_ls_wR_factor_gt 0.2259
_refine_ls_wR_factor_ref 0.2438
_reflns_Friedel_coverage 0.000
_reflns_number_gt 14008
_reflns_number_total 19972
_reflns_threshold_expression 'I > 2\s(I)'
_cod_data_source_file d4dt03050h2.cif
_cod_data_source_block mo_vs162b_test01_0m
_cod_database_code 7717979
_shelx_shelxl_version_number 2019/1
_shelx_space_group_comment
;
The symmetry employed for this shelxl refinement is uniquely defined
by the following loop, which should always be used as a source of
symmetry information in preference to the above space-group names.
They are only intended as comments.
;
_shelx_estimated_absorpt_t_max 0.845
_shelx_estimated_absorpt_t_min 0.835
_olex2_refinement_description
;
1. Uiso/Uaniso restraints and constraints
Uanis(C13) \\sim Ueq, Uanis(C14) \\sim Ueq, Uanis(C15) \\sim Ueq: with sigma of
0.015 and sigma for terminal atoms of 0.03
Uanis(C13) \\sim Ueq: with sigma of 0.015 and sigma for terminal atoms of 0.03
Uanis(C67) \\sim Ueq: with sigma of 0.015 and sigma for terminal atoms of 0.03
2.a Aromatic/amide H refined with riding coordinates:
 N16(H16), N10(H10), C88(H88), C58(H58), C62(H62), C46(H46), C42(H42),
 C59(H59), C23(H23), C39(H39), C81(H81), C65(H65), C91(H91), C73(H73), C60(H60),
  C92(H92), C89(H89), C74(H74), C35(H35), C69(H69), C4(H4), C75(H75), C6(H6),
 C61(H61), C12(H12), C27(H27), C38(H38), C90(H90), C50(H50), C5(H5), C52(H52),
 C45(H45), C43(H43), C36(H36), C37(H37), C29(H29), C85(H85), C22(H22), C44(H44),
  C13(H13), C51(H51), C16(H16A), C19(H19), C28(H28), C21(H21), C66(H66),
 C83(H83), C84(H84), C82(H82), C68(H68), C14(H14), C20(H20), C15(H15), C67(H67)
2.b Idealised Me refined as rotating group:
 C70(H70A,H70B,H70C), C47(H47A,H47B,H47C), C1(H1A,H1B,H1C), C24(H24A,H24B,
 H24C), C78(H78A,H78B,H78C), C32(H32A,H32B,H32C), C55(H55A,H55B,H55C), C9(H9A,
 H9B,H9C)
;
_smtbx_masks_void_probe_radius 1.2
_smtbx_masks_void_truncation_radius 1.2
_olex2_submission_special_instructions 'No special instructions were received'

loop_
_space_group_symop_operation_xyz
'x, y, z'
'-x, y+1/2, -z+1/2'
'-x, -y, -z'
'x, -y-1/2, z-1/2'

loop_
_atom_site_label
_atom_site_type_symbol
_atom_site_fract_x
_atom_site_fract_y
_atom_site_fract_z
_atom_site_U_iso_or_equiv
_atom_site_adp_type
_atom_site_occupancy
_atom_site_site_symmetry_order
_atom_site_calc_flag
_atom_site_refinement_flags_posn
_atom_site_refinement_flags_adp
_atom_site_refinement_flags_occupancy
_atom_site_disorder_assembly
_atom_site_disorder_group
Y2 Y 0.77043(3) 0.81601(3) 0.25172(2) 0.02724(18) Uani 1 1 d . . . . .
Y1 Y 0.73282(3) 0.32448(3) 0.25710(2) 0.02702(18) Uani 1 1 d . . . . .
O7 O 0.8401(2) 0.8697(2) 0.19795(16) 0.0321(9) Uani 1 1 d . . . . .
O3 O 0.7833(2) 0.4046(2) 0.21016(16) 0.0322(9) Uani 1 1 d . . . . .
O8 O 0.6883(2) 0.8710(2) 0.30117(16) 0.0326(9) Uani 1 1 d . . . . .
O6 O 0.8770(2) 0.7688(2) 0.29607(16) 0.0312(9) Uani 1 1 d . . . . .
O1 O 0.6982(2) 0.4205(2) 0.30132(17) 0.0339(10) Uani 1 1 d . . . . .
O2 O 0.6598(2) 0.2322(2) 0.21178(17) 0.0361(10) Uani 1 1 d . . . . .
O4 O 0.7916(2) 0.2244(2) 0.30785(16) 0.0331(10) Uani 1 1 d . . . . .
O5 O 0.6668(2) 0.7562(2) 0.21158(17) 0.0375(10) Uani 1 1 d . . . . .
N13 N 0.7621(3) 0.9489(3) 0.24712(19) 0.0293(11) Uani 1 1 d . . . . .
N19 N 0.7764(3) 0.6821(3) 0.2608(2) 0.0333(12) Uani 1 1 d . . . . .
N15 N 0.8884(3) 0.8465(2) 0.3646(2) 0.0307(11) Uani 1 1 d . . . . .
N14 N 0.8437(2) 0.8833(2) 0.32520(19) 0.0263(10) Uani 1 1 d . . . . .
N3 N 0.8675(3) 0.3086(3) 0.26430(19) 0.0307(11) Uani 1 1 d . . . . .
N1 N 0.7903(3) 0.4104(3) 0.3733(2) 0.0346(12) Uani 1 1 d . . . . .
N4 N 0.7736(3) 0.2571(3) 0.18637(19) 0.0316(12) Uani 1 1 d . . . . .
N2 N 0.8182(2) 0.3748(3) 0.33653(19) 0.0277(11) Uani 1 1 d . . . . .
N8 N 0.6001(3) 0.3334(3) 0.2568(2) 0.0377(13) Uani 1 1 d . . . . .
N6 N 0.6869(3) 0.4074(3) 0.1404(2) 0.0367(13) Uani 1 1 d . . . . .
N12 N 0.6852(3) 0.8719(3) 0.17526(19) 0.0303(11) Uani 1 1 d . . . . .
N20 N 0.8043(3) 0.7473(3) 0.1798(2) 0.0334(12) Uani 1 1 d . . . . .
N7 N 0.6560(3) 0.3811(3) 0.1796(2) 0.0321(11) Uani 1 1 d . . . . .
N16 N 0.7220(3) 0.8007(3) 0.3705(2) 0.0344(12) Uani 1 1 d . . . . .
H16 H 0.725324 0.790342 0.404287 0.041 Uiso 1 1 calc R U . . .
N5 N 0.7234(3) 0.2304(3) 0.1455(2) 0.0381(13) Uani 1 1 d . . . . .
N17 N 0.7435(3) 0.7574(3) 0.33433(19) 0.0288(11) Uani 1 1 d . . . . .
N11 N 0.6446(3) 0.8276(3) 0.1387(2) 0.0348(12) Uani 1 1 d . . . . .
N21 N 0.8173(3) 0.7844(3) 0.1356(2) 0.0360(12) Uani 1 1 d . . . . .
N10 N 0.7357(3) 0.2425(3) 0.3738(2) 0.0443(15) Uani 1 1 d . . . . .
H10 H 0.730814 0.236259 0.406762 0.053 Uiso 1 1 calc R U . . .
C57 C 0.8517(3) 0.8918(4) 0.1088(2) 0.0354(15) Uani 1 1 d . . . . .
C87 C 0.9431(3) 0.7382(3) 0.3809(2) 0.0323(13) Uani 1 1 d . . . . .
N9 N 0.6867(3) 0.2771(3) 0.3355(2) 0.0370(13) Uani 1 1 d . . . . .
C17 C 0.7259(3) 0.4278(3) 0.3508(2) 0.0324(14) Uani 1 1 d . . . . .
C56 C 0.8345(3) 0.8461(3) 0.1516(2) 0.0315(13) Uani 1 1 d . . . . .
C2 C 0.8858(3) 0.3697(3) 0.3465(2) 0.0317(13) Uani 1 1 d . . . . .
C88 C 0.9455(3) 0.6701(3) 0.3655(3) 0.0360(14) Uani 1 1 d . . . . .
H88 H 0.921675 0.656519 0.330985 0.043 Uiso 1 1 calc R U . . .
C40 C 0.7539(3) 0.4155(3) 0.1621(2) 0.0318(13) Uani 1 1 d . . . . .
C3 C 0.9138(3) 0.3326(3) 0.3060(2) 0.0330(14) Uani 1 1 d . . . . .
C41 C 0.7981(4) 0.4434(3) 0.1270(3) 0.0421(16) Uani 1 1 d . . . . .
C86 C 0.8999(3) 0.7874(3) 0.3437(2) 0.0306(13) Uani 1 1 d . . . . .
C71 C 0.8417(3) 0.9487(3) 0.3320(2) 0.0317(13) Uani 1 1 d . . . . .
C72 C 0.7980(3) 0.9860(3) 0.2865(3) 0.0325(14) Uani 1 1 d . . . . .
C48 C 0.7448(3) 0.6940(3) 0.3454(2) 0.0327(14) Uani 1 1 d . . . . .
C33 C 0.7891(4) 0.2205(3) 0.3563(3) 0.0390(16) Uani 1 1 d . . . . .
C26 C 0.5573(3) 0.3626(3) 0.2160(3) 0.0385(15) Uani 1 1 d . . . . .
C63 C 0.6956(3) 0.8599(3) 0.3491(3) 0.0328(14) Uani 1 1 d . . . . .
C70 C 0.8829(4) 0.9866(3) 0.3789(3) 0.0423(17) Uani 1 1 d . . . . .
H70A H 0.918422 1.014245 0.367432 0.063 Uiso 1 1 calc R U . . .
H70B H 0.905307 0.954212 0.406153 0.063 Uiso 1 1 calc R U . . .
H70C H 0.851788 1.016252 0.393813 0.063 Uiso 1 1 calc R U . . .
C76 C 0.7233(3) 0.9799(3) 0.2046(3) 0.0347(14) Uani 1 1 d . . . . .
C58 C 0.8664(3) 0.8655(4) 0.0621(2) 0.0397(16) Uani 1 1 d . . . . .
H58 H 0.867118 0.817758 0.057002 0.048 Uiso 1 1 calc R U . . .
C77 C 0.6814(3) 0.9360(3) 0.1644(2) 0.0351(14) Uani 1 1 d . . . . .
C47 C 0.7247(4) 0.6620(4) 0.3922(3) 0.0447(17) Uani 1 1 d . . . . .
H47A H 0.696697 0.621357 0.380813 0.067 Uiso 1 1 calc R U . . .
H47B H 0.697571 0.694280 0.408506 0.067 Uiso 1 1 calc R U . . .
H47C H 0.766648 0.649076 0.418316 0.067 Uiso 1 1 calc R U . . .
C62 C 0.8501(4) 0.9617(4) 0.1156(3) 0.0411(16) Uani 1 1 d . . . . .
H62 H 0.838404 0.980492 0.146604 0.049 Uiso 1 1 calc R U . . .
C18 C 0.6857(4) 0.4608(4) 0.3869(3) 0.0408(16) Uani 1 1 d . . . . .
C25 C 0.5883(3) 0.3849(3) 0.1705(3) 0.0369(15) Uani 1 1 d . . . . .
C46 C 0.7709(4) 0.4699(4) 0.0765(3) 0.0480(18) Uani 1 1 d . . . . .
H46 H 0.722111 0.469261 0.063060 0.058 Uiso 1 1 calc R U . . .
C64 C 0.6747(4) 0.9111(4) 0.3852(3) 0.0429(17) Uani 1 1 d . . . . .
C1 C 0.9326(3) 0.4001(4) 0.3944(3) 0.0473(18) Uani 1 1 d . . . . .
H1A H 0.954979 0.363675 0.417939 0.071 Uiso 1 1 calc R U . . .
H1B H 0.905304 0.428699 0.413502 0.071 Uiso 1 1 calc R U . . .
H1C H 0.968211 0.427723 0.383013 0.071 Uiso 1 1 calc R U . . .
C42 C 0.8698(4) 0.4424(4) 0.1444(3) 0.0488(18) Uani 1 1 d . . . . .
H42 H 0.889184 0.423538 0.178364 0.059 Uiso 1 1 calc R U . . .
C11 C 0.6051(4) 0.1962(3) 0.1224(3) 0.051(2) Uani 1 1 d . . . . .
C10 C 0.6663(4) 0.2217(3) 0.1641(3) 0.0401(16) Uani 1 1 d . . . . .
C7 C 0.8914(3) 0.2754(4) 0.2259(2) 0.0381(15) Uani 1 1 d . . . . .
C49 C 0.7684(4) 0.6500(3) 0.3060(3) 0.0382(15) Uani 1 1 d . . . . .
C59 C 0.8802(3) 0.9089(4) 0.0230(3) 0.0456(18) Uani 1 1 d . . . . .
H59 H 0.889466 0.890958 -0.009122 0.055 Uiso 1 1 calc R U . . .
C80 C 0.6052(3) 0.7142(4) 0.1281(3) 0.0419(16) Uani 1 1 d . . . . .
C23 C 0.7174(4) 0.4793(4) 0.4386(3) 0.0505(19) Uani 1 1 d . . . . .
H23 H 0.765991 0.472878 0.450411 0.061 Uiso 1 1 calc R U . . .
C34 C 0.8484(4) 0.1871(4) 0.3942(3) 0.0478(19) Uani 1 1 d . . . . .
C53 C 0.7962(3) 0.6447(3) 0.2232(3) 0.0374(15) Uani 1 1 d . . . . .
C39 C 0.9109(4) 0.1804(4) 0.3793(3) 0.0468(18) Uani 1 1 d . . . . .
H39 H 0.915628 0.196573 0.345409 0.056 Uiso 1 1 calc R U . . .
C54 C 0.8074(4) 0.6824(4) 0.1764(3) 0.0413(16) Uani 1 1 d . . . . .
C81 C 0.5658(3) 0.7258(4) 0.0777(3) 0.0474(18) Uani 1 1 d . . . . .
H81 H 0.561056 0.770920 0.064273 0.057 Uiso 1 1 calc R U . . .
C79 C 0.6410(3) 0.7691(3) 0.1628(3) 0.0355(14) Uani 1 1 d . . . . .
C65 C 0.6634(4) 0.9758(4) 0.3685(4) 0.054(2) Uani 1 1 d . . . . .
H65 H 0.669505 0.986773 0.333786 0.065 Uiso 1 1 calc R U . . .
C91 C 1.0157(4) 0.7091(4) 0.4647(3) 0.052(2) Uani 1 1 d . . . . .
H91 H 1.040255 0.722401 0.499086 0.063 Uiso 1 1 calc R U . . .
C24 C 0.5418(4) 0.4108(4) 0.1209(3) 0.053(2) Uani 1 1 d . . . . .
H24A H 0.523889 0.455640 0.127733 0.080 Uiso 1 1 calc R U . . .
H24B H 0.502979 0.379307 0.109662 0.080 Uiso 1 1 calc R U . . .
H24C H 0.568170 0.414579 0.092623 0.080 Uiso 1 1 calc R U . . .
C73 C 0.7984(3) 1.0568(3) 0.2847(3) 0.0401(16) Uani 1 1 d . . . . .
H73 H 0.823878 1.082533 0.313645 0.048 Uiso 1 1 calc R U . . .
C60 C 0.8804(4) 0.9776(4) 0.0309(3) 0.0484(19) Uani 1 1 d . . . . .
H60 H 0.890881 1.007128 0.004406 0.058 Uiso 1 1 calc R U . . .
C92 C 0.9798(4) 0.7572(4) 0.4312(3) 0.0458(18) Uani 1 1 d . . . . .
H92 H 0.980117 0.803250 0.442210 0.055 Uiso 1 1 calc R U . . .
C30 C 0.5754(3) 0.3149(4) 0.2996(3) 0.0458(18) Uani 1 1 d . . . . .
C89 C 0.9821(4) 0.6225(4) 0.3998(3) 0.0444(17) Uani 1 1 d . . . . .
H89 H 0.983114 0.576511 0.388787 0.053 Uiso 1 1 calc R U . . .
C74 C 0.7609(4) 1.0889(3) 0.2397(3) 0.0435(17) Uani 1 1 d . . . . .
H74 H 0.761774 1.136997 0.236707 0.052 Uiso 1 1 calc R U . . .
C35 C 0.8411(5) 0.1644(4) 0.4435(3) 0.062(2) Uani 1 1 d . . . . .
H35 H 0.797718 0.167754 0.453937 0.074 Uiso 1 1 calc R U . . .
C69 C 0.6641(4) 0.8941(5) 0.4357(3) 0.057(2) Uani 1 1 d . . . . .
H69 H 0.671857 0.848588 0.447925 0.068 Uiso 1 1 calc R U . . .
C31 C 0.6228(4) 0.2801(5) 0.3420(3) 0.0495(19) Uani 1 1 d . . . . .
C78 C 0.6343(4) 0.9658(4) 0.1158(3) 0.053(2) Uani 1 1 d . . . . .
H78A H 0.661979 0.991932 0.095342 0.080 Uiso 1 1 calc R U . . .
H78B H 0.600235 0.995865 0.126907 0.080 Uiso 1 1 calc R U . . .
H78C H 0.609934 0.929142 0.093628 0.080 Uiso 1 1 calc R U . . .
C4 C 0.9858(3) 0.3232(4) 0.3111(3) 0.0474(18) Uani 1 1 d . . . . .
H4 H 1.017547 0.339999 0.341486 0.057 Uiso 1 1 calc R U . . .
C75 C 0.7225(4) 1.0505(3) 0.1994(3) 0.0405(16) Uani 1 1 d . . . . .
H75 H 0.695756 1.071611 0.168536 0.049 Uiso 1 1 calc R U . . .
C8 C 0.8383(4) 0.2490(4) 0.1817(3) 0.0430(17) Uani 1 1 d . . . . .
C6 C 0.9616(4) 0.2660(5) 0.2285(3) 0.054(2) Uani 1 1 d . . . . .
H6 H 0.976892 0.243006 0.200540 0.065 Uiso 1 1 calc R U . . .
C61 C 0.8660(4) 1.0044(4) 0.0760(3) 0.052(2) Uani 1 1 d . . . . .
H61 H 0.866719 1.052251 0.080791 0.063 Uiso 1 1 calc R U . . .
C12 C 0.6146(6) 0.1637(4) 0.0767(3) 0.075(3) Uani 1 1 d . . . . .
H12 H 0.661088 0.154718 0.073850 0.090 Uiso 1 1 calc R U . . .
C27 C 0.4872(3) 0.3769(4) 0.2175(3) 0.053(2) Uani 1 1 d . . . . .
H27 H 0.457290 0.398085 0.188109 0.064 Uiso 1 1 calc R U . . .
C38 C 0.9674(4) 0.1503(4) 0.4129(3) 0.057(2) Uani 1 1 d . . . . .
H38 H 1.010218 0.144734 0.401923 0.068 Uiso 1 1 calc R U . . .
C90 C 1.0170(4) 0.6413(4) 0.4498(3) 0.052(2) Uani 1 1 d . . . . .
H90 H 1.041711 0.608611 0.473703 0.062 Uiso 1 1 calc R U . . .
C32 C 0.5989(4) 0.2466(7) 0.3881(3) 0.086(4) Uani 1 1 d . . . . .
H32A H 0.586260 0.281678 0.411380 0.129 Uiso 1 1 calc R U . . .
H32B H 0.636611 0.218673 0.408294 0.129 Uiso 1 1 calc R U . . .
H32C H 0.558485 0.217907 0.374292 0.129 Uiso 1 1 calc R U . . .
C50 C 0.7792(4) 0.5811(4) 0.3139(3) 0.0477(18) Uani 1 1 d . . . . .
H50 H 0.772638 0.560191 0.345818 0.057 Uiso 1 1 calc R U . . .
C5 C 1.0094(4) 0.2901(4) 0.2721(3) 0.055(2) Uani 1 1 d . . . . .
H5 H 1.057803 0.283573 0.274597 0.065 Uiso 1 1 calc R U . . .
C52 C 0.8068(4) 0.5749(4) 0.2289(3) 0.0502(19) Uani 1 1 d . . . . .
H52 H 0.819037 0.549379 0.200876 0.060 Uiso 1 1 calc R U . . .
C45 C 0.8139(5) 0.4971(4) 0.0456(3) 0.059(2) Uani 1 1 d . . . . .
H45 H 0.794907 0.516127 0.011686 0.071 Uiso 1 1 calc R U . . .
C43 C 0.9141(4) 0.4684(4) 0.1136(4) 0.056(2) Uani 1 1 d . . . . .
H43 H 0.963033 0.466945 0.125960 0.067 Uiso 1 1 calc R U . . .
C36 C 0.8991(6) 0.1363(4) 0.4778(4) 0.075(3) Uani 1 1 d . . . . .
H36 H 0.895525 0.122436 0.512536 0.090 Uiso 1 1 calc R U . . .
C37 C 0.9603(6) 0.1286(4) 0.4624(4) 0.081(4) Uani 1 1 d . . . . .
H37 H 0.998602 0.108177 0.485932 0.097 Uiso 1 1 calc R U . . .
C29 C 0.5078(4) 0.3292(5) 0.3047(3) 0.060(2) Uani 1 1 d . . . . .
H29 H 0.492656 0.318341 0.336429 0.072 Uiso 1 1 calc R U . . .
C85 C 0.6145(5) 0.6456(4) 0.1459(4) 0.065(2) Uani 1 1 d . . . . .
H85 H 0.642973 0.635913 0.179857 0.078 Uiso 1 1 calc R U . . .
C55 C 0.8260(5) 0.6449(4) 0.1299(3) 0.065(2) Uani 1 1 d . . . . .
H55A H 0.784005 0.624566 0.108126 0.097 Uiso 1 1 calc R U . . .
H55B H 0.859703 0.609086 0.143304 0.097 Uiso 1 1 calc R U . . .
H55C H 0.846259 0.676817 0.108151 0.097 Uiso 1 1 calc R U . . .
C22 C 0.6806(5) 0.5061(5) 0.4724(4) 0.069(3) Uani 1 1 d . . . . .
H22 H 0.703588 0.518239 0.507556 0.083 Uiso 1 1 calc R U . . .
C44 C 0.8855(5) 0.4960(4) 0.0653(4) 0.059(2) Uani 1 1 d . . . . .
H44 H 0.915205 0.515046 0.044484 0.071 Uiso 1 1 calc R U . . .
C13 C 0.5639(6) 0.1438(5) 0.0361(4) 0.081(3) Uani 1 1 d . U . . .
H13 H 0.573310 0.121421 0.005567 0.097 Uiso 1 1 calc R U . . .
C51 C 0.7998(4) 0.5428(4) 0.2748(3) 0.0471(18) Uani 1 1 d . . . . .
H51 H 0.808765 0.495565 0.279587 0.057 Uiso 1 1 calc R U . . .
C16 C 0.5392(5) 0.2100(4) 0.1308(4) 0.075(3) Uani 1 1 d . . . . .
H16A H 0.531430 0.230503 0.162548 0.090 Uiso 1 1 calc R U . . .
C19 C 0.6154(4) 0.4741(6) 0.3687(4) 0.081(3) Uani 1 1 d . . . . .
H19 H 0.592716 0.465247 0.332844 0.098 Uiso 1 1 calc R U . . .
C28 C 0.4632(4) 0.3597(5) 0.2620(4) 0.068(3) Uani 1 1 d . . . . .
H28 H 0.416342 0.368588 0.263712 0.081 Uiso 1 1 calc R U . . .
C21 C 0.6108(5) 0.5159(5) 0.4565(4) 0.074(3) Uani 1 1 d . . . . .
H21 H 0.584435 0.532717 0.480690 0.089 Uiso 1 1 calc R U . . .
C66 C 0.6438(5) 1.0269(5) 0.3985(5) 0.086(4) Uani 1 1 d . . . . .
H66 H 0.637502 1.072436 0.386224 0.103 Uiso 1 1 calc R U . . .
C83 C 0.5415(5) 0.6066(6) 0.0646(4) 0.084(3) Uani 1 1 d . . . . .
H83 H 0.519358 0.570168 0.043244 0.101 Uiso 1 1 calc R U . . .
C84 C 0.5829(6) 0.5939(6) 0.1147(5) 0.094(4) Uani 1 1 d . . . . .
H84 H 0.589141 0.548482 0.127246 0.113 Uiso 1 1 calc R U . . .
C82 C 0.5329(5) 0.6730(6) 0.0462(4) 0.069(3) Uani 1 1 d . . . . .
H82 H 0.504618 0.682378 0.012117 0.083 Uiso 1 1 calc R U . . .
C9 C 0.8602(5) 0.2116(6) 0.1368(3) 0.083(3) Uani 1 1 d . . . . .
H9A H 0.819033 0.193883 0.112308 0.125 Uiso 1 1 calc R U . . .
H9B H 0.890889 0.173883 0.151329 0.125 Uiso 1 1 calc R U . . .
H9C H 0.885010 0.242855 0.117673 0.125 Uiso 1 1 calc R U . . .
C68 C 0.6429(5) 0.9416(7) 0.4681(4) 0.085(3) Uani 1 1 d . . . . .
H68 H 0.635077 0.929284 0.502148 0.102 Uiso 1 1 calc R U . . .
C14 C 0.4994(8) 0.1574(6) 0.0413(5) 0.099(4) Uani 1 1 d . U . . .
H14 H 0.462257 0.144275 0.013111 0.118 Uiso 1 1 calc R U . . .
C20 C 0.5797(5) 0.5011(6) 0.4051(5) 0.096(4) Uani 1 1 d . . . . .
H20 H 0.531337 0.509632 0.393721 0.115 Uiso 1 1 calc R U . . .
C15 C 0.4823(6) 0.1902(6) 0.0863(5) 0.093(4) Uani 1 1 d . U . . .
H15 H 0.435228 0.199016 0.087552 0.111 Uiso 1 1 calc R U . . .
C67 C 0.6333(5) 1.0063(7) 0.4503(4) 0.085(3) Uani 1 1 d . U . . .
H67 H 0.619136 1.039518 0.472694 0.102 Uiso 1 1 calc R U . . .

loop_
_atom_site_aniso_label
_atom_site_aniso_U_11
_atom_site_aniso_U_22
_atom_site_aniso_U_33
_atom_site_aniso_U_23
_atom_site_aniso_U_13
_atom_site_aniso_U_12
Y2 0.0279(3) 0.0252(3) 0.0271(3) 0.0013(2) 0.0025(2) -0.0001(2)
Y1 0.0228(3) 0.0283(3) 0.0271(3) -0.0022(2) -0.0012(2) 0.0001(2)
O7 0.037(2) 0.030(2) 0.030(2) 0.0048(18) 0.0103(18) 0.0038(18)
O3 0.029(2) 0.032(2) 0.034(2) -0.0017(18) 0.0013(18) -0.0004(18)
O8 0.033(2) 0.034(2) 0.030(2) 0.0022(18) 0.0051(18) 0.0040(19)
O6 0.032(2) 0.029(2) 0.031(2) -0.0032(18) 0.0022(18) -0.0010(18)
O1 0.026(2) 0.032(2) 0.040(2) -0.0100(19) -0.0010(18) 0.0013(18)
O2 0.036(2) 0.028(2) 0.040(3) 0.0031(19) -0.0040(19) -0.0023(18)
O4 0.034(2) 0.031(2) 0.031(2) 0.0003(18) 0.0005(18) 0.0002(18)
O5 0.036(2) 0.037(2) 0.037(2) 0.001(2) 0.0025(19) -0.008(2)
N13 0.029(3) 0.030(3) 0.027(3) 0.002(2) 0.004(2) -0.002(2)
N19 0.035(3) 0.030(3) 0.035(3) -0.003(2) 0.005(2) -0.010(2)
N15 0.034(3) 0.023(2) 0.033(3) 0.003(2) 0.001(2) 0.004(2)
N14 0.024(2) 0.026(3) 0.030(2) 0.002(2) 0.0072(19) 0.000(2)
N3 0.028(3) 0.034(3) 0.030(3) -0.003(2) 0.006(2) 0.001(2)
N1 0.035(3) 0.037(3) 0.031(3) -0.010(2) 0.004(2) 0.008(2)
N4 0.036(3) 0.031(3) 0.024(2) -0.006(2) -0.004(2) 0.004(2)
N2 0.019(2) 0.032(3) 0.030(3) -0.005(2) 0.0007(19) -0.002(2)
N8 0.025(3) 0.045(3) 0.039(3) -0.006(3) -0.001(2) -0.004(2)
N6 0.035(3) 0.034(3) 0.035(3) -0.002(2) -0.005(2) -0.006(2)
N12 0.030(3) 0.029(3) 0.030(3) 0.002(2) 0.003(2) -0.002(2)
N20 0.038(3) 0.032(3) 0.031(3) 0.000(2) 0.009(2) 0.005(2)
N7 0.033(3) 0.024(3) 0.035(3) 0.000(2) 0.000(2) 0.001(2)
N16 0.041(3) 0.037(3) 0.026(3) 0.000(2) 0.008(2) -0.003(2)
N5 0.040(3) 0.038(3) 0.029(3) -0.005(2) -0.008(2) 0.011(3)
N17 0.028(3) 0.031(3) 0.026(2) -0.003(2) 0.002(2) -0.004(2)
N11 0.034(3) 0.035(3) 0.031(3) -0.003(2) -0.001(2) -0.005(2)
N21 0.038(3) 0.045(3) 0.024(3) 0.003(2) 0.005(2) 0.003(2)
N10 0.032(3) 0.069(4) 0.029(3) 0.010(3) 0.002(2) -0.007(3)
C57 0.026(3) 0.050(4) 0.028(3) 0.007(3) 0.000(2) 0.001(3)
C87 0.034(3) 0.032(3) 0.030(3) 0.002(3) 0.005(3) 0.001(3)
N9 0.023(3) 0.057(4) 0.028(3) 0.001(2) -0.002(2) -0.008(2)
C17 0.029(3) 0.030(3) 0.035(3) -0.004(3) 0.000(3) -0.004(3)
C56 0.029(3) 0.035(3) 0.028(3) 0.006(3) 0.002(2) 0.004(3)
C2 0.031(3) 0.036(3) 0.025(3) -0.005(3) -0.001(2) 0.002(3)
C88 0.040(4) 0.029(3) 0.040(3) 0.003(3) 0.010(3) 0.003(3)
C40 0.033(3) 0.025(3) 0.037(3) 0.002(3) 0.005(3) -0.005(3)
C3 0.021(3) 0.043(4) 0.037(3) -0.004(3) 0.010(2) -0.003(3)
C41 0.059(5) 0.026(3) 0.041(4) -0.008(3) 0.009(3) -0.007(3)
C86 0.031(3) 0.026(3) 0.035(3) 0.004(3) 0.009(3) 0.002(2)
C71 0.034(3) 0.019(3) 0.039(3) 0.002(3) 0.003(3) 0.008(2)
C72 0.027(3) 0.031(3) 0.038(3) 0.003(3) 0.002(3) 0.000(3)
C48 0.035(3) 0.029(3) 0.033(3) -0.001(3) 0.005(3) -0.006(3)
C33 0.037(4) 0.039(4) 0.034(4) 0.007(3) -0.006(3) -0.013(3)
C26 0.031(3) 0.037(4) 0.044(4) -0.005(3) -0.001(3) 0.000(3)
C63 0.025(3) 0.039(4) 0.037(3) -0.007(3) 0.010(3) -0.004(3)
C70 0.040(4) 0.032(3) 0.046(4) -0.002(3) -0.012(3) 0.003(3)
C76 0.031(3) 0.031(3) 0.037(3) 0.003(3) -0.002(3) 0.003(3)
C58 0.031(3) 0.056(4) 0.031(3) 0.002(3) 0.004(3) 0.002(3)
C77 0.041(4) 0.033(3) 0.029(3) 0.000(3) 0.002(3) 0.001(3)
C47 0.051(4) 0.045(4) 0.041(4) 0.009(3) 0.017(3) -0.005(3)
C62 0.039(4) 0.047(4) 0.038(4) 0.009(3) 0.012(3) -0.001(3)
C18 0.037(4) 0.040(4) 0.047(4) -0.004(3) 0.011(3) 0.007(3)
C25 0.026(3) 0.032(3) 0.044(4) 0.000(3) -0.012(3) 0.001(3)
C46 0.067(5) 0.038(4) 0.040(4) -0.007(3) 0.012(4) -0.006(4)
C64 0.038(4) 0.054(4) 0.036(4) -0.017(3) 0.008(3) -0.005(3)
C1 0.029(3) 0.066(5) 0.042(4) -0.018(4) -0.003(3) 0.000(3)
C42 0.044(4) 0.047(4) 0.056(5) -0.001(4) 0.013(3) -0.005(3)
C11 0.054(5) 0.029(3) 0.053(4) 0.005(3) -0.025(4) 0.000(3)
C10 0.049(4) 0.031(3) 0.033(3) 0.001(3) -0.009(3) 0.009(3)
C7 0.037(4) 0.048(4) 0.028(3) -0.003(3) 0.005(3) 0.010(3)
C49 0.044(4) 0.033(3) 0.038(4) -0.001(3) 0.008(3) -0.003(3)
C59 0.031(4) 0.072(5) 0.032(3) 0.001(3) 0.003(3) -0.008(3)
C80 0.030(3) 0.046(4) 0.048(4) -0.016(3) 0.005(3) -0.010(3)
C23 0.057(5) 0.054(5) 0.039(4) 0.001(3) 0.008(3) 0.020(4)
C34 0.053(5) 0.034(4) 0.044(4) 0.007(3) -0.017(3) -0.015(3)
C53 0.039(4) 0.033(3) 0.037(3) -0.005(3) 0.001(3) 0.001(3)
C39 0.037(4) 0.041(4) 0.053(4) 0.011(3) -0.015(3) -0.010(3)
C54 0.050(4) 0.040(4) 0.035(3) -0.003(3) 0.012(3) 0.000(3)
C81 0.031(4) 0.064(5) 0.047(4) -0.015(4) 0.008(3) -0.010(3)
C79 0.025(3) 0.039(4) 0.040(4) -0.003(3) -0.001(3) 0.004(3)
C65 0.045(4) 0.048(4) 0.067(5) -0.018(4) 0.005(4) 0.014(4)
C91 0.063(5) 0.058(5) 0.033(4) 0.007(3) 0.002(3) 0.029(4)
C24 0.044(4) 0.043(4) 0.062(5) 0.012(4) -0.015(4) -0.004(3)
C73 0.034(3) 0.027(3) 0.050(4) -0.002(3) -0.013(3) 0.002(3)
C60 0.043(4) 0.065(5) 0.035(4) 0.018(4) 0.001(3) -0.013(4)
C92 0.057(5) 0.037(4) 0.041(4) 0.004(3) 0.004(3) 0.020(3)
C30 0.024(3) 0.074(5) 0.041(4) -0.012(4) 0.010(3) -0.006(3)
C89 0.051(4) 0.028(3) 0.053(4) 0.006(3) 0.011(3) 0.004(3)
C74 0.047(4) 0.017(3) 0.060(4) 0.003(3) -0.004(3) 0.008(3)
C35 0.071(6) 0.056(5) 0.041(4) 0.018(4) -0.024(4) -0.026(4)
C69 0.049(5) 0.081(6) 0.040(4) -0.021(4) 0.010(3) 0.001(4)
C31 0.037(4) 0.080(6) 0.032(3) -0.002(4) 0.007(3) -0.012(4)
C78 0.061(5) 0.044(4) 0.044(4) 0.001(3) -0.011(4) 0.001(4)
C4 0.027(3) 0.059(5) 0.056(4) -0.012(4) 0.007(3) -0.003(3)
C75 0.041(4) 0.029(3) 0.045(4) 0.007(3) -0.005(3) 0.007(3)
C8 0.042(4) 0.052(4) 0.035(4) -0.012(3) 0.009(3) 0.007(3)
C6 0.035(4) 0.077(6) 0.053(4) -0.016(4) 0.015(3) 0.007(4)
C61 0.052(5) 0.049(4) 0.054(5) 0.019(4) 0.008(4) -0.011(4)
C12 0.120(8) 0.034(4) 0.048(5) 0.002(4) -0.034(5) -0.026(5)
C27 0.022(3) 0.067(5) 0.065(5) -0.007(4) 0.000(3) 0.010(3)
C38 0.047(4) 0.037(4) 0.071(6) -0.010(4) -0.023(4) 0.007(3)
C90 0.068(5) 0.049(4) 0.041(4) 0.015(3) 0.017(4) 0.025(4)
C32 0.036(4) 0.174(12) 0.047(5) 0.034(6) 0.009(4) -0.020(6)
C50 0.064(5) 0.032(4) 0.044(4) 0.006(3) 0.005(4) -0.009(3)
C5 0.029(4) 0.073(6) 0.063(5) -0.024(4) 0.013(3) 0.002(4)
C52 0.066(5) 0.036(4) 0.051(4) -0.004(3) 0.018(4) 0.004(4)
C45 0.086(7) 0.053(5) 0.043(4) -0.001(4) 0.022(4) -0.011(5)
C43 0.054(5) 0.054(5) 0.070(6) -0.012(4) 0.033(4) -0.016(4)
C36 0.104(8) 0.046(5) 0.051(5) 0.019(4) -0.037(5) -0.012(5)
C37 0.108(9) 0.033(4) 0.068(6) 0.005(4) -0.058(6) -0.002(5)
C29 0.022(3) 0.111(7) 0.048(4) -0.013(5) 0.007(3) 0.002(4)
C85 0.066(6) 0.045(5) 0.073(6) -0.006(4) -0.006(5) -0.010(4)
C55 0.108(8) 0.045(5) 0.047(5) -0.009(4) 0.030(5) 0.015(5)
C22 0.085(7) 0.075(6) 0.051(5) -0.008(4) 0.022(5) 0.030(5)
C44 0.081(6) 0.044(4) 0.065(5) -0.013(4) 0.048(5) -0.016(4)
C13 0.101(7) 0.058(5) 0.066(6) -0.003(4) -0.024(5) -0.017(5)
C51 0.044(4) 0.030(3) 0.062(5) -0.007(3) -0.001(3) -0.005(3)
C16 0.055(5) 0.046(5) 0.100(7) 0.008(5) -0.037(5) -0.003(4)
C19 0.039(5) 0.104(8) 0.097(7) -0.054(6) 0.003(5) 0.007(5)
C28 0.021(4) 0.113(8) 0.072(6) -0.023(5) 0.017(4) -0.001(4)
C21 0.077(7) 0.075(7) 0.077(7) -0.010(5) 0.035(5) 0.020(5)
C66 0.074(7) 0.063(6) 0.112(9) -0.049(6) 0.001(6) 0.020(5)
C83 0.066(6) 0.097(9) 0.092(8) -0.054(7) 0.021(6) -0.043(6)
C84 0.102(9) 0.065(7) 0.110(9) -0.032(6) 0.013(7) -0.033(6)
C82 0.058(5) 0.095(8) 0.053(5) -0.037(5) 0.010(4) -0.023(5)
C9 0.074(6) 0.124(9) 0.050(5) -0.051(6) 0.008(4) 0.020(6)
C68 0.074(7) 0.123(10) 0.064(6) -0.049(7) 0.025(5) 0.000(7)
C14 0.122(9) 0.072(7) 0.081(7) -0.008(6) -0.024(7) -0.024(7)
C20 0.043(5) 0.128(10) 0.127(10) -0.050(8) 0.040(6) 0.003(6)
C15 0.065(6) 0.075(6) 0.124(9) 0.024(6) -0.012(6) -0.006(5)
C67 0.059(5) 0.107(8) 0.082(7) -0.057(6) 0.000(5) 0.027(5)

loop_
_atom_type_symbol
_atom_type_description
_atom_type_scat_dispersion_real
_atom_type_scat_dispersion_imag
_atom_type_scat_source
C C 0.0033 0.0016 'International Tables Vol C Tables 4.2.6.8 and 6.1.1.4'
H H 0.0000 0.0000 'International Tables Vol C Tables 4.2.6.8 and 6.1.1.4'
N N 0.0061 0.0033 'International Tables Vol C Tables 4.2.6.8 and 6.1.1.4'
O O 0.0106 0.0060 'International Tables Vol C Tables 4.2.6.8 and 6.1.1.4'
Y Y -2.7962 3.5667 'International Tables Vol C Tables 4.2.6.8 and 6.1.1.4'

loop_
_geom_angle_atom_site_label_1
_geom_angle_atom_site_label_2
_geom_angle_atom_site_label_3
_geom_angle
_geom_angle_site_symmetry_1
_geom_angle_site_symmetry_3
_geom_angle_publ_flag
O7 Y2 O8 127.84(14) . . ?
O7 Y2 O5 120.70(15) . . ?
O7 Y2 N13 64.57(15) . . ?
O7 Y2 N19 118.13(15) . . ?
O7 Y2 N14 83.79(15) . . ?
O7 Y2 N12 74.25(15) . . ?
O7 Y2 N20 62.28(16) . . ?
O7 Y2 N17 157.07(15) . . ?
O8 Y2 N13 63.31(15) . . ?
O8 Y2 N19 114.02(15) . . ?
O8 Y2 N12 79.22(15) . . ?
O8 Y2 N17 60.41(15) . . ?
O6 Y2 O7 83.81(14) . . ?
O6 Y2 O8 122.03(14) . . ?
O6 Y2 O5 127.27(15) . . ?
O6 Y2 N13 117.11(15) . . ?
O6 Y2 N19 63.01(15) . . ?
O6 Y2 N14 62.06(15) . . ?
O6 Y2 N12 156.49(16) . . ?
O6 Y2 N20 78.07(16) . . ?
O6 Y2 N17 75.07(15) . . ?
O5 Y2 O8 81.21(15) . . ?
O5 Y2 N13 115.61(15) . . ?
O5 Y2 N19 64.28(16) . . ?
O5 Y2 N14 152.82(16) . . ?
O5 Y2 N12 61.16(15) . . ?
O5 Y2 N20 75.62(17) . . ?
O5 Y2 N17 80.10(15) . . ?
N13 Y2 N19 177.12(16) . . ?
N14 Y2 O8 73.71(15) . . ?
N14 Y2 N13 61.68(15) . . ?
N14 Y2 N19 116.96(16) . . ?
N14 Y2 N12 122.26(16) . . ?
N14 Y2 N17 78.54(15) . . ?
N12 Y2 N13 60.64(15) . . ?
N12 Y2 N19 120.55(16) . . ?
N12 Y2 N17 127.83(16) . . ?
N20 Y2 O8 156.02(16) . . ?
N20 Y2 N13 122.14(16) . . ?
N20 Y2 N19 60.73(17) . . ?
N20 Y2 N14 130.18(17) . . ?
N20 Y2 N12 84.23(17) . . ?
N20 Y2 N17 120.24(17) . . ?
N17 Y2 N13 117.62(16) . . ?
N17 Y2 N19 59.51(16) . . ?
O3 Y1 O1 84.64(16) . . ?
O3 Y1 O2 121.79(15) . . ?
O3 Y1 O4 126.85(14) . . ?
O3 Y1 N3 65.39(15) . . ?
O3 Y1 N4 75.31(16) . . ?
O3 Y1 N2 82.53(15) . . ?
O3 Y1 N8 119.24(16) . . ?
O3 Y1 N7 62.51(16) . . ?
O3 Y1 N9 156.39(17) . . ?
O1 Y1 O2 128.08(15) . . ?
O1 Y1 O4 121.58(14) . . ?
O1 Y1 N3 116.53(15) . . ?
O1 Y1 N4 158.76(16) . . ?
O1 Y1 N2 61.11(15) . . ?
O1 Y1 N8 63.95(16) . . ?
O1 Y1 N7 80.74(16) . . ?
O1 Y1 N9 74.17(18) . . ?
O2 Y1 O4 79.90(14) . . ?
O2 Y1 N3 115.16(15) . . ?
O2 Y1 N4 60.75(17) . . ?
O2 Y1 N2 152.57(15) . . ?
O2 Y1 N8 64.12(16) . . ?
O2 Y1 N7 75.90(15) . . ?
O2 Y1 N9 80.40(16) . . ?
O4 Y1 N3 61.55(15) . . ?
O4 Y1 N4 77.19(15) . . ?
O4 Y1 N2 74.68(15) . . ?
O4 Y1 N8 113.88(16) . . ?
O4 Y1 N9 60.36(16) . . ?
N4 Y1 N3 61.16(16) . . ?
N4 Y1 N2 121.66(16) . . ?
N4 Y1 N8 120.33(17) . . ?
N4 Y1 N9 126.78(18) . . ?
N2 Y1 N3 60.52(15) . . ?
N2 Y1 N8 117.66(16) . . ?
N2 Y1 N9 78.21(16) . . ?
N8 Y1 N3 175.18(17) . . ?
N7 Y1 O4 154.42(15) . . ?
N7 Y1 N3 122.69(17) . . ?
N7 Y1 N4 83.79(16) . . ?
N7 Y1 N2 130.54(16) . . ?
N7 Y1 N8 62.05(18) . . ?
N7 Y1 N9 122.35(17) . . ?
N9 Y1 N3 114.96(16) . . ?
N9 Y1 N8 60.31(17) . . ?
C56 O7 Y2 115.9(4) . . ?
C40 O3 Y1 117.4(4) . . ?
C63 O8 Y2 118.6(4) . . ?
C86 O6 Y2 116.9(4) . . ?
C17 O1 Y1 117.4(4) . . ?
C10 O2 Y1 114.1(4) . . ?
C33 O4 Y1 116.8(4) . . ?
C79 O5 Y2 116.9(4) . . ?
C72 N13 Y2 119.9(4) . . ?
C72 N13 C76 119.4(5) . . ?
C76 N13 Y2 120.7(4) . . ?
C49 N19 Y2 121.8(4) . . ?
C53 N19 Y2 119.9(4) . . ?
C53 N19 C49 117.8(6) . . ?
C86 N15 N14 107.4(5) . . ?
N15 N14 Y2 116.5(3) . . ?
C71 N14 Y2 126.7(4) . . ?
C71 N14 N15 116.6(5) . . ?
C3 N3 Y1 121.3(4) . . ?
C3 N3 C7 118.2(5) . . ?
C7 N3 Y1 120.6(4) . . ?
C17 N1 N2 108.5(5) . . ?
N5 N4 Y1 117.6(4) . . ?
C8 N4 Y1 126.5(4) . . ?
C8 N4 N5 115.7(5) . . ?
N1 N2 Y1 116.9(3) . . ?
C2 N2 Y1 126.8(4) . . ?
C2 N2 N1 116.2(5) . . ?
C26 N8 Y1 119.8(4) . . ?
C26 N8 C30 118.9(6) . . ?
C30 N8 Y1 121.0(4) . . ?
C40 N6 N7 106.9(5) . . ?
N11 N12 Y2 115.9(4) . . ?
C77 N12 Y2 126.0(4) . . ?
C77 N12 N11 117.7(5) . . ?
N21 N20 Y2 115.9(4) . . ?
C54 N20 Y2 128.0(4) . . ?
C54 N20 N21 116.0(5) . . ?
N6 N7 Y1 117.5(4) . . ?
C25 N7 Y1 126.3(4) . . ?
C25 N7 N6 116.0(5) . . ?
N17 N16 H16 123.1 . . ?
C63 N16 H16 123.1 . . ?
C63 N16 N17 113.7(5) . . ?
C10 N5 N4 107.5(5) . . ?
N16 N17 Y2 115.0(3) . . ?
C48 N17 Y2 128.6(4) . . ?
C48 N17 N16 116.4(5) . . ?
C79 N11 N12 108.0(5) . . ?
C56 N21 N20 107.8(5) . . ?
N9 N10 H10 123.1 . . ?
C33 N10 H10 123.1 . . ?
C33 N10 N9 113.9(5) . . ?
C58 C57 C56 121.7(6) . . ?
C62 C57 C56 118.9(6) . . ?
C62 C57 C58 119.4(6) . . ?
C88 C87 C86 119.2(6) . . ?
C92 C87 C88 118.4(6) . . ?
C92 C87 C86 122.3(6) . . ?
N10 N9 Y1 115.1(4) . . ?
C31 N9 Y1 126.8(5) . . ?
C31 N9 N10 118.0(6) . . ?
O1 C17 N1 124.8(6) . . ?
O1 C17 C18 119.8(6) . . ?
N1 C17 C18 115.3(5) . . ?
O7 C56 N21 127.3(6) . . ?
O7 C56 C57 118.6(6) . . ?
N21 C56 C57 114.1(5) . . ?
N2 C2 C3 114.8(5) . . ?
N2 C2 C1 123.8(6) . . ?
C3 C2 C1 121.4(6) . . ?
C87 C88 H88 119.5 . . ?
C89 C88 C87 120.9(6) . . ?
C89 C88 H88 119.5 . . ?
O3 C40 N6 126.8(6) . . ?
O3 C40 C41 116.6(6) . . ?
N6 C40 C41 116.5(6) . . ?
N3 C3 C2 116.5(5) . . ?
N3 C3 C4 122.0(6) . . ?
C4 C3 C2 121.4(6) . . ?
C46 C41 C40 123.0(7) . . ?
C42 C41 C40 119.0(6) . . ?
C42 C41 C46 118.0(7) . . ?
O6 C86 N15 126.3(5) . . ?
O6 C86 C87 118.0(5) . . ?
N15 C86 C87 115.7(5) . . ?
N14 C71 C72 114.3(5) . . ?
N14 C71 C70 125.1(5) . . ?
C72 C71 C70 120.5(5) . . ?
N13 C72 C71 116.9(5) . . ?
N13 C72 C73 122.1(6) . . ?
C73 C72 C71 120.9(6) . . ?
N17 C48 C47 126.7(6) . . ?
N17 C48 C49 114.5(6) . . ?
C49 C48 C47 118.8(6) . . ?
O4 C33 N10 121.7(6) . . ?
O4 C33 C34 118.6(7) . . ?
N10 C33 C34 119.7(6) . . ?
N8 C26 C25 116.6(6) . . ?
N8 C26 C27 121.5(7) . . ?
C27 C26 C25 121.6(6) . . ?
O8 C63 N16 121.2(6) . . ?
O8 C63 C64 121.1(6) . . ?
N16 C63 C64 117.7(6) . . ?
C71 C70 H70A 109.5 . . ?
C71 C70 H70B 109.5 . . ?
C71 C70 H70C 109.5 . . ?
H70A C70 H70B 109.5 . . ?
H70A C70 H70C 109.5 . . ?
H70B C70 H70C 109.5 . . ?
N13 C76 C77 116.5(6) . . ?
N13 C76 C75 121.7(6) . . ?
C75 C76 C77 121.8(6) . . ?
C57 C58 H58 119.9 . . ?
C59 C58 C57 120.2(7) . . ?
C59 C58 H58 119.9 . . ?
N12 C77 C76 115.3(5) . . ?
N12 C77 C78 123.9(6) . . ?
C76 C77 C78 120.8(6) . . ?
C48 C47 H47A 109.5 . . ?
C48 C47 H47B 109.5 . . ?
C48 C47 H47C 109.5 . . ?
H47A C47 H47B 109.5 . . ?
H47A C47 H47C 109.5 . . ?
H47B C47 H47C 109.5 . . ?
C57 C62 H62 120.4 . . ?
C57 C62 C61 119.1(7) . . ?
C61 C62 H62 120.4 . . ?
C23 C18 C17 121.3(6) . . ?
C19 C18 C17 119.7(7) . . ?
C19 C18 C23 119.0(7) . . ?
N7 C25 C26 114.4(5) . . ?
N7 C25 C24 126.2(7) . . ?
C24 C25 C26 119.4(6) . . ?
C41 C46 H46 119.5 . . ?
C45 C46 C41 121.1(8) . . ?
C45 C46 H46 119.5 . . ?
C65 C64 C63 119.4(7) . . ?
C65 C64 C69 118.3(7) . . ?
C69 C64 C63 122.2(7) . . ?
C2 C1 H1A 109.5 . . ?
C2 C1 H1B 109.5 . . ?
C2 C1 H1C 109.5 . . ?
H1A C1 H1B 109.5 . . ?
H1A C1 H1C 109.5 . . ?
H1B C1 H1C 109.5 . . ?
C41 C42 H42 119.1 . . ?
C41 C42 C43 121.8(8) . . ?
C43 C42 H42 119.1 . . ?
C12 C11 C10 121.3(8) . . ?
C12 C11 C16 121.6(8) . . ?
C16 C11 C10 117.0(8) . . ?
O2 C10 N5 126.3(6) . . ?
O2 C10 C11 120.3(7) . . ?
N5 C10 C11 113.4(6) . . ?
N3 C7 C8 115.8(6) . . ?
N3 C7 C6 122.1(6) . . ?
C6 C7 C8 122.1(6) . . ?
N19 C49 C48 115.0(6) . . ?
N19 C49 C50 122.6(6) . . ?
C50 C49 C48 122.4(6) . . ?
C58 C59 H59 120.2 . . ?
C60 C59 C58 119.7(7) . . ?
C60 C59 H59 120.2 . . ?
C81 C80 C79 123.1(7) . . ?
C81 C80 C85 117.9(7) . . ?
C85 C80 C79 118.9(7) . . ?
C18 C23 H23 119.2 . . ?
C22 C23 C18 121.6(8) . . ?
C22 C23 H23 119.2 . . ?
C39 C34 C33 118.8(7) . . ?
C39 C34 C35 120.0(7) . . ?
C35 C34 C33 121.2(8) . . ?
N19 C53 C54 115.5(6) . . ?
N19 C53 C52 121.8(7) . . ?
C52 C53 C54 122.7(6) . . ?
C34 C39 H39 119.4 . . ?
C34 C39 C38 121.1(8) . . ?
C38 C39 H39 119.4 . . ?
N20 C54 C53 115.5(6) . . ?
N20 C54 C55 124.3(7) . . ?
C53 C54 C55 120.2(6) . . ?
C80 C81 H81 119.2 . . ?
C80 C81 C82 121.5(9) . . ?
C82 C81 H81 119.2 . . ?
O5 C79 N11 125.9(6) . . ?
O5 C79 C80 119.2(6) . . ?
N11 C79 C80 114.9(6) . . ?
C64 C65 H65 117.9 . . ?
C64 C65 C66 124.2(10) . . ?
C66 C65 H65 117.9 . . ?
C92 C91 H91 119.1 . . ?
C92 C91 C90 121.8(7) . . ?
C90 C91 H91 119.1 . . ?
C25 C24 H24A 109.5 . . ?
C25 C24 H24B 109.5 . . ?
C25 C24 H24C 109.5 . . ?
H24A C24 H24B 109.5 . . ?
H24A C24 H24C 109.5 . . ?
H24B C24 H24C 109.5 . . ?
C72 C73 H73 120.7 . . ?
C74 C73 C72 118.5(6) . . ?
C74 C73 H73 120.7 . . ?
C59 C60 H60 119.4 . . ?
C61 C60 C59 121.1(7) . . ?
C61 C60 H60 119.4 . . ?
C87 C92 H92 120.1 . . ?
C91 C92 C87 119.7(7) . . ?
C91 C92 H92 120.1 . . ?
N8 C30 C31 117.2(6) . . ?
N8 C30 C29 122.8(7) . . ?
C29 C30 C31 120.0(7) . . ?
C88 C89 H89 119.9 . . ?
C90 C89 C88 120.3(7) . . ?
C90 C89 H89 119.9 . . ?
C73 C74 H74 120.3 . . ?
C75 C74 C73 119.3(6) . . ?
C75 C74 H74 120.3 . . ?
C34 C35 H35 120.8 . . ?
C34 C35 C36 118.4(10) . . ?
C36 C35 H35 120.8 . . ?
C64 C69 H69 119.2 . . ?
C68 C69 C64 121.6(10) . . ?
C68 C69 H69 119.2 . . ?
N9 C31 C30 114.1(6) . . ?
N9 C31 C32 123.3(7) . . ?
C30 C31 C32 122.5(7) . . ?
C77 C78 H78A 109.5 . . ?
C77 C78 H78B 109.5 . . ?
C77 C78 H78C 109.5 . . ?
H78A C78 H78B 109.5 . . ?
H78A C78 H78C 109.5 . . ?
H78B C78 H78C 109.5 . . ?
C3 C4 H4 120.3 . . ?
C5 C4 C3 119.4(7) . . ?
C5 C4 H4 120.3 . . ?
C76 C75 H75 120.6 . . ?
C74 C75 C76 118.9(6) . . ?
C74 C75 H75 120.6 . . ?
N4 C8 C7 115.6(6) . . ?
N4 C8 C9 124.8(7) . . ?
C7 C8 C9 119.5(7) . . ?
C7 C6 H6 120.2 . . ?
C7 C6 C5 119.7(7) . . ?
C5 C6 H6 120.2 . . ?
C62 C61 H61 119.8 . . ?
C60 C61 C62 120.4(8) . . ?
C60 C61 H61 119.8 . . ?
C11 C12 H12 117.2 . . ?
C13 C12 C11 125.6(12) . . ?
C13 C12 H12 117.2 . . ?
C26 C27 H27 120.5 . . ?
C28 C27 C26 118.9(7) . . ?
C28 C27 H27 120.5 . . ?
C39 C38 H38 120.6 . . ?
C37 C38 C39 118.8(9) . . ?
C37 C38 H38 120.6 . . ?
C91 C90 H90 120.6 . . ?
C89 C90 C91 118.8(7) . . ?
C89 C90 H90 120.6 . . ?
C31 C32 H32A 109.5 . . ?
C31 C32 H32B 109.5 . . ?
C31 C32 H32C 109.5 . . ?
H32A C32 H32B 109.5 . . ?
H32A C32 H32C 109.5 . . ?
H32B C32 H32C 109.5 . . ?
C49 C50 H50 120.4 . . ?
C49 C50 C51 119.2(7) . . ?
C51 C50 H50 120.4 . . ?
C4 C5 C6 118.7(7) . . ?
C4 C5 H5 120.7 . . ?
C6 C5 H5 120.7 . . ?
C53 C52 H52 119.8 . . ?
C51 C52 C53 120.4(7) . . ?
C51 C52 H52 119.8 . . ?
C46 C45 H45 120.6 . . ?
C46 C45 C44 118.8(8) . . ?
C44 C45 H45 120.6 . . ?
C42 C43 H43 120.8 . . ?
C44 C43 C42 118.5(8) . . ?
C44 C43 H43 120.8 . . ?
C35 C36 H36 119.4 . . ?
C37 C36 C35 121.2(9) . . ?
C37 C36 H36 119.4 . . ?
C38 C37 H37 119.8 . . ?
C36 C37 C38 120.4(8) . . ?
C36 C37 H37 119.8 . . ?
C30 C29 H29 121.0 . . ?
C28 C29 C30 118.0(7) . . ?
C28 C29 H29 121.0 . . ?
C80 C85 H85 119.8 . . ?
C84 C85 C80 120.4(9) . . ?
C84 C85 H85 119.8 . . ?
C54 C55 H55A 109.5 . . ?
C54 C55 H55B 109.5 . . ?
C54 C55 H55C 109.5 . . ?
H55A C55 H55B 109.5 . . ?
H55A C55 H55C 109.5 . . ?
H55B C55 H55C 109.5 . . ?
C23 C22 H22 119.8 . . ?
C23 C22 C21 120.4(9) . . ?
C21 C22 H22 119.8 . . ?
C45 C44 H44 119.1 . . ?
C43 C44 C45 121.8(7) . . ?
C43 C44 H44 119.1 . . ?
C12 C13 H13 122.2 . . ?
C14 C13 C12 115.5(12) . . ?
C14 C13 H13 122.2 . . ?
C50 C51 H51 120.9 . . ?
C52 C51 C50 118.2(7) . . ?
C52 C51 H51 120.9 . . ?
C11 C16 H16A 122.9 . . ?
C11 C16 C15 114.1(10) . . ?
C15 C16 H16A 122.9 . . ?
C18 C19 H19 121.5 . . ?
C18 C19 C20 117.1(9) . . ?
C20 C19 H19 121.5 . . ?
C27 C28 C29 119.7(7) . . ?
C27 C28 H28 120.2 . . ?
C29 C28 H28 120.2 . . ?
C22 C21 H21 120.7 . . ?
C22 C21 C20 118.6(9) . . ?
C20 C21 H21 120.7 . . ?
C65 C66 H66 122.5 . . ?
C65 C66 C67 115.1(10) . . ?
C67 C66 H66 122.5 . . ?
C84 C83 H83 120.4 . . ?
C82 C83 H83 120.4 . . ?
C82 C83 C84 119.3(9) . . ?
C85 C84 C83 121.1(11) . . ?
C85 C84 H84 119.5 . . ?
C83 C84 H84 119.5 . . ?
C81 C82 H82 120.1 . . ?
C83 C82 C81 119.8(9) . . ?
C83 C82 H82 120.1 . . ?
C8 C9 H9A 109.5 . . ?
C8 C9 H9B 109.5 . . ?
C8 C9 H9C 109.5 . . ?
H9A C9 H9B 109.5 . . ?
H9A C9 H9C 109.5 . . ?
H9B C9 H9C 109.5 . . ?
C69 C68 H68 120.9 . . ?
C67 C68 C69 118.3(10) . . ?
C67 C68 H68 120.9 . . ?
C13 C14 H14 117.7 . . ?
C13 C14 C15 124.6(11) . . ?
C15 C14 H14 117.7 . . ?
C19 C20 H20 118.5 . . ?
C21 C20 C19 123.1(9) . . ?
C21 C20 H20 118.5 . . ?
C16 C15 H15 120.8 . . ?
C14 C15 C16 118.5(11) . . ?
C14 C15 H15 120.8 . . ?
C66 C67 H67 118.7 . . ?
C68 C67 C66 122.5(9) . . ?
C68 C67 H67 118.7 . . ?

loop_
_geom_bond_atom_site_label_1
_geom_bond_atom_site_label_2
_geom_bond_distance
_geom_bond_site_symmetry_2
_geom_bond_publ_flag
Y2 O7 2.390(4) . ?
Y2 O8 2.506(4) . ?
Y2 O6 2.356(4) . ?
Y2 O5 2.392(4) . ?
Y2 N13 2.621(5) . ?
Y2 N19 2.646(5) . ?
Y2 N14 2.499(5) . ?
Y2 N12 2.548(5) . ?
Y2 N20 2.491(5) . ?
Y2 N17 2.567(5) . ?
Y1 O3 2.333(4) . ?
Y1 O1 2.377(4) . ?
Y1 O2 2.451(4) . ?
Y1 O4 2.505(4) . ?
Y1 N3 2.638(5) . ?
Y1 N4 2.514(5) . ?
Y1 N2 2.553(5) . ?
Y1 N8 2.618(5) . ?
Y1 N7 2.494(5) . ?
Y1 N9 2.554(5) . ?
O7 C56 1.261(7) . ?
O3 C40 1.265(7) . ?
O8 C63 1.227(7) . ?
O6 C86 1.265(7) . ?
O1 C17 1.280(7) . ?
O2 C10 1.276(8) . ?
O4 C33 1.259(8) . ?
O5 C79 1.273(7) . ?
N13 C72 1.325(8) . ?
N13 C76 1.340(7) . ?
N19 C49 1.360(8) . ?
N19 C53 1.337(8) . ?
N15 N14 1.397(7) . ?
N15 C86 1.320(8) . ?
N14 C71 1.299(7) . ?
N3 C3 1.338(8) . ?
N3 C7 1.349(8) . ?
N1 N2 1.380(7) . ?
N1 C17 1.323(8) . ?
N4 N5 1.384(7) . ?
N4 C8 1.315(9) . ?
N2 C2 1.305(8) . ?
N8 C26 1.329(8) . ?
N8 C30 1.341(9) . ?
N6 N7 1.383(8) . ?
N6 C40 1.328(8) . ?
N12 N11 1.401(7) . ?
N12 C77 1.290(8) . ?
N20 N21 1.418(7) . ?
N20 C54 1.282(9) . ?
N7 C25 1.306(8) . ?
N16 H16 0.8800 . ?
N16 N17 1.392(7) . ?
N16 C63 1.346(8) . ?
N5 C10 1.323(9) . ?
N17 C48 1.279(8) . ?
N11 C79 1.318(8) . ?
N21 C56 1.304(8) . ?
N10 H10 0.8800 . ?
N10 N9 1.400(7) . ?
N10 C33 1.303(9) . ?
C57 C56 1.515(9) . ?
C57 C58 1.391(9) . ?
C57 C62 1.388(10) . ?
C87 C88 1.402(9) . ?
C87 C86 1.493(8) . ?
C87 C92 1.390(9) . ?
N9 C31 1.306(9) . ?
C17 C18 1.490(9) . ?
C2 C3 1.471(8) . ?
C2 C1 1.496(8) . ?
C88 H88 0.9500 . ?
C88 C89 1.380(9) . ?
C40 C41 1.488(9) . ?
C3 C4 1.408(9) . ?
C41 C46 1.395(10) . ?
C41 C42 1.387(10) . ?
C71 C72 1.491(8) . ?
C71 C70 1.501(9) . ?
C72 C73 1.395(9) . ?
C48 C47 1.485(9) . ?
C48 C49 1.478(9) . ?
C33 C34 1.504(9) . ?
C26 C25 1.495(10) . ?
C26 C27 1.419(9) . ?
C63 C64 1.486(9) . ?
C70 H70A 0.9800 . ?
C70 H70B 0.9800 . ?
C70 H70C 0.9800 . ?
C76 C77 1.461(9) . ?
C76 C75 1.396(9) . ?
C58 H58 0.9500 . ?
C58 C59 1.388(10) . ?
C77 C78 1.507(9) . ?
C47 H47A 0.9800 . ?
C47 H47B 0.9800 . ?
C47 H47C 0.9800 . ?
C62 H62 0.9500 . ?
C62 C61 1.405(9) . ?
C18 C23 1.390(10) . ?
C18 C19 1.390(11) . ?
C25 C24 1.492(9) . ?
C46 H46 0.9500 . ?
C46 C45 1.383(11) . ?
C64 C65 1.347(11) . ?
C64 C69 1.397(11) . ?
C1 H1A 0.9800 . ?
C1 H1B 0.9800 . ?
C1 H1C 0.9800 . ?
C42 H42 0.9500 . ?
C42 C43 1.395(10) . ?
C11 C10 1.519(9) . ?
C11 C12 1.384(13) . ?
C11 C16 1.387(13) . ?
C7 C8 1.466(9) . ?
C7 C6 1.382(10) . ?
C49 C50 1.382(9) . ?
C59 H59 0.9500 . ?
C59 C60 1.368(11) . ?
C80 C81 1.379(10) . ?
C80 C79 1.481(9) . ?
C80 C85 1.424(11) . ?
C23 H23 0.9500 . ?
C23 C22 1.351(11) . ?
C34 C39 1.372(11) . ?
C34 C35 1.378(11) . ?
C53 C54 1.468(10) . ?
C53 C52 1.394(10) . ?
C39 H39 0.9500 . ?
C39 C38 1.388(9) . ?
C54 C55 1.514(10) . ?
C81 H81 0.9500 . ?
C81 C82 1.391(11) . ?
C65 H65 0.9500 . ?
C65 C66 1.372(11) . ?
C91 H91 0.9500 . ?
C91 C92 1.371(9) . ?
C91 C90 1.389(11) . ?
C24 H24A 0.9800 . ?
C24 H24B 0.9800 . ?
C24 H24C 0.9800 . ?
C73 H73 0.9500 . ?
C73 C74 1.385(9) . ?
C60 H60 0.9500 . ?
C60 C61 1.355(11) . ?
C92 H92 0.9500 . ?
C30 C31 1.449(10) . ?
C30 C29 1.396(9) . ?
C89 H89 0.9500 . ?
C89 C90 1.372(11) . ?
C74 H74 0.9500 . ?
C74 C75 1.371(9) . ?
C35 H35 0.9500 . ?
C35 C36 1.401(12) . ?
C69 H69 0.9500 . ?
C69 C68 1.376(12) . ?
C31 C32 1.513(10) . ?
C78 H78A 0.9800 . ?
C78 H78B 0.9800 . ?
C78 H78C 0.9800 . ?
C4 H4 0.9500 . ?
C4 C5 1.358(10) . ?
C75 H75 0.9500 . ?
C8 C9 1.505(10) . ?
C6 H6 0.9500 . ?
C6 C5 1.386(10) . ?
C61 H61 0.9500 . ?
C12 H12 0.9500 . ?
C12 C13 1.341(12) . ?
C27 H27 0.9500 . ?
C27 C28 1.369(12) . ?
C38 H38 0.9500 . ?
C38 C37 1.376(14) . ?
C90 H90 0.9500 . ?
C32 H32A 0.9800 . ?
C32 H32B 0.9800 . ?
C32 H32C 0.9800 . ?
C50 H50 0.9500 . ?
C50 C51 1.384(11) . ?
C5 H5 0.9500 . ?
C52 H52 0.9500 . ?
C52 C51 1.369(11) . ?
C45 H45 0.9500 . ?
C45 C44 1.395(13) . ?
C43 H43 0.9500 . ?
C43 C44 1.360(12) . ?
C36 H36 0.9500 . ?
C36 C37 1.355(16) . ?
C37 H37 0.9500 . ?
C29 H29 0.9500 . ?
C29 C28 1.386(12) . ?
C85 H85 0.9500 . ?
C85 C84 1.363(12) . ?
C55 H55A 0.9800 . ?
C55 H55B 0.9800 . ?
C55 H55C 0.9800 . ?
C22 H22 0.9500 . ?
C22 C21 1.362(13) . ?
C44 H44 0.9500 . ?
C13 H13 0.9500 . ?
C13 C14 1.333(17) . ?
C51 H51 0.9500 . ?
C16 H16A 0.9500 . ?
C16 C15 1.475(13) . ?
C19 H19 0.9500 . ?
C19 C20 1.390(13) . ?
C28 H28 0.9500 . ?
C21 H21 0.9500 . ?
C21 C20 1.364(14) . ?
C66 H66 0.9500 . ?
C66 C67 1.447(16) . ?
C83 H83 0.9500 . ?
C83 C84 1.391(16) . ?
C83 C82 1.389(15) . ?
C84 H84 0.9500 . ?
C82 H82 0.9500 . ?
C9 H9A 0.9800 . ?
C9 H9B 0.9800 . ?
C9 H9C 0.9800 . ?
C68 H68 0.9500 . ?
C68 C67 1.353(16) . ?
C14 H14 0.9500 . ?
C14 C15 1.425(17) . ?
C20 H20 0.9500 . ?
C15 H15 0.9500 . ?
C67 H67 0.9500 . ?

loop_
_geom_torsion_atom_site_label_1
_geom_torsion_atom_site_label_2
_geom_torsion_atom_site_label_3
_geom_torsion_atom_site_label_4
_geom_torsion
_geom_torsion_site_symmetry_1
_geom_torsion_site_symmetry_2
_geom_torsion_site_symmetry_3
_geom_torsion_site_symmetry_4
_geom_torsion_publ_flag
Y2 O7 C56 N21 -27.0(8) . . . . ?
Y2 O7 C56 C57 155.3(4) . . . . ?
Y2 O8 C63 N16 -30.1(7) . . . . ?
Y2 O8 C63 C64 150.9(5) . . . . ?
Y2 O6 C86 N15 -28.8(8) . . . . ?
Y2 O6 C86 C87 149.8(4) . . . . ?
Y2 O5 C79 N11 -31.0(8) . . . . ?
Y2 O5 C79 C80 146.8(5) . . . . ?
Y2 N13 C72 C71 0.0(7) . . . . ?
Y2 N13 C72 C73 176.3(5) . . . . ?
Y2 N13 C76 C77 5.8(8) . . . . ?
Y2 N13 C76 C75 -174.8(5) . . . . ?
Y2 N19 C49 C48 9.7(8) . . . . ?
Y2 N19 C49 C50 -172.4(5) . . . . ?
Y2 N19 C53 C54 -5.1(8) . . . . ?
Y2 N19 C53 C52 173.4(5) . . . . ?
Y2 N14 C71 C72 -9.2(8) . . . . ?
Y2 N14 C71 C70 175.2(5) . . . . ?
Y2 N12 N11 C79 23.7(6) . . . . ?
Y2 N12 C77 C76 -9.4(8) . . . . ?
Y2 N12 C77 C78 174.3(5) . . . . ?
Y2 N20 N21 C56 24.4(6) . . . . ?
Y2 N20 C54 C53 -6.6(9) . . . . ?
Y2 N20 C54 C55 177.5(6) . . . . ?
Y2 N17 C48 C47 -176.1(5) . . . . ?
Y2 N17 C48 C49 3.3(8) . . . . ?
Y1 O3 C40 N6 26.9(8) . . . . ?
Y1 O3 C40 C41 -156.3(4) . . . . ?
Y1 O1 C17 N1 33.9(8) . . . . ?
Y1 O1 C17 C18 -148.8(5) . . . . ?
Y1 O2 C10 N5 31.9(8) . . . . ?
Y1 O2 C10 C11 -148.4(5) . . . . ?
Y1 O4 C33 N10 32.9(8) . . . . ?
Y1 O4 C33 C34 -149.3(5) . . . . ?
Y1 N3 C3 C2 -1.7(8) . . . . ?
Y1 N3 C3 C4 178.6(5) . . . . ?
Y1 N3 C7 C8 -0.9(8) . . . . ?
Y1 N3 C7 C6 -179.7(6) . . . . ?
Y1 N4 N5 C10 -26.4(6) . . . . ?
Y1 N4 C8 C7 7.6(9) . . . . ?
Y1 N4 C8 C9 -176.1(7) . . . . ?
Y1 N2 C2 C3 2.1(8) . . . . ?
Y1 N2 C2 C1 -179.4(5) . . . . ?
Y1 N8 C26 C25 3.8(8) . . . . ?
Y1 N8 C26 C27 -171.1(5) . . . . ?
Y1 N8 C30 C31 -9.6(9) . . . . ?
Y1 N8 C30 C29 169.0(6) . . . . ?
Y1 N7 C25 C26 10.5(8) . . . . ?
Y1 N7 C25 C24 -171.6(5) . . . . ?
Y1 N9 C31 C30 -0.6(10) . . . . ?
Y1 N9 C31 C32 175.9(7) . . . . ?
O3 C40 C41 C46 -167.4(6) . . . . ?
O3 C40 C41 C42 13.5(9) . . . . ?
O8 C63 C64 C65 -16.2(10) . . . . ?
O8 C63 C64 C69 161.9(7) . . . . ?
O1 C17 C18 C23 -169.7(7) . . . . ?
O1 C17 C18 C19 9.5(11) . . . . ?
O4 C33 C34 C39 19.1(9) . . . . ?
O4 C33 C34 C35 -161.9(7) . . . . ?
N13 C72 C73 C74 -1.0(11) . . . . ?
N13 C76 C77 N12 1.8(9) . . . . ?
N13 C76 C77 C78 178.2(6) . . . . ?
N13 C76 C75 C74 -1.9(11) . . . . ?
N19 C49 C50 C51 0.7(11) . . . . ?
N19 C53 C54 N20 7.3(9) . . . . ?
N19 C53 C54 C55 -176.7(7) . . . . ?
N19 C53 C52 C51 -2.5(11) . . . . ?
N15 N14 C71 C72 174.8(5) . . . . ?
N15 N14 C71 C70 -0.8(9) . . . . ?
N14 N15 C86 O6 2.7(8) . . . . ?
N14 N15 C86 C87 -175.9(5) . . . . ?
N14 C71 C72 N13 5.4(9) . . . . ?
N14 C71 C72 C73 -171.0(6) . . . . ?
N3 C3 C4 C5 1.3(12) . . . . ?
N3 C7 C8 N4 -3.9(10) . . . . ?
N3 C7 C8 C9 179.6(8) . . . . ?
N3 C7 C6 C5 1.0(13) . . . . ?
N1 N2 C2 C3 -178.8(5) . . . . ?
N1 N2 C2 C1 -0.3(9) . . . . ?
N1 C17 C18 C23 7.9(10) . . . . ?
N1 C17 C18 C19 -172.9(8) . . . . ?
N4 N5 C10 O2 -3.7(9) . . . . ?
N4 N5 C10 C11 176.7(5) . . . . ?
N2 N1 C17 O1 -8.4(9) . . . . ?
N2 N1 C17 C18 174.1(5) . . . . ?
N2 C2 C3 N3 -0.1(9) . . . . ?
N2 C2 C3 C4 179.6(6) . . . . ?
N8 C26 C25 N7 -8.8(9) . . . . ?
N8 C26 C25 C24 173.1(6) . . . . ?
N8 C26 C27 C28 -0.4(12) . . . . ?
N8 C30 C31 N9 6.6(11) . . . . ?
N8 C30 C31 C32 -169.9(8) . . . . ?
N8 C30 C29 C28 4.4(13) . . . . ?
N6 N7 C25 C26 -174.0(5) . . . . ?
N6 N7 C25 C24 3.9(9) . . . . ?
N6 C40 C41 C46 9.7(9) . . . . ?
N6 C40 C41 C42 -169.4(6) . . . . ?
N12 N11 C79 O5 3.4(9) . . . . ?
N12 N11 C79 C80 -174.5(5) . . . . ?
N20 N21 C56 O7 0.9(9) . . . . ?
N20 N21 C56 C57 178.7(5) . . . . ?
N7 N6 C40 O3 -3.3(9) . . . . ?
N7 N6 C40 C41 180.0(5) . . . . ?
N16 N17 C48 C47 1.0(9) . . . . ?
N16 N17 C48 C49 -179.6(5) . . . . ?
N16 C63 C64 C65 164.8(6) . . . . ?
N16 C63 C64 C69 -17.2(10) . . . . ?
N5 N4 C8 C7 -178.2(6) . . . . ?
N5 N4 C8 C9 -1.9(11) . . . . ?
N17 N16 C63 O8 4.1(8) . . . . ?
N17 N16 C63 C64 -176.8(5) . . . . ?
N17 C48 C49 N19 -8.2(9) . . . . ?
N17 C48 C49 C50 173.8(7) . . . . ?
N11 N12 C77 C76 178.4(5) . . . . ?
N11 N12 C77 C78 2.1(10) . . . . ?
N21 N20 C54 C53 178.0(5) . . . . ?
N21 N20 C54 C55 2.2(11) . . . . ?
N10 N9 C31 C30 -178.1(6) . . . . ?
N10 N9 C31 C32 -1.6(12) . . . . ?
N10 C33 C34 C39 -163.1(7) . . . . ?
N10 C33 C34 C35 15.9(10) . . . . ?
C57 C58 C59 C60 1.2(10) . . . . ?
C57 C62 C61 C60 2.2(11) . . . . ?
C87 C88 C89 C90 -0.2(11) . . . . ?
N9 N10 C33 O4 -7.0(9) . . . . ?
N9 N10 C33 C34 175.4(6) . . . . ?
C17 N1 N2 Y1 -18.8(6) . . . . ?
C17 N1 N2 C2 162.1(6) . . . . ?
C17 C18 C23 C22 -176.7(8) . . . . ?
C17 C18 C19 C20 176.2(9) . . . . ?
C56 C57 C58 C59 178.4(6) . . . . ?
C56 C57 C62 C61 179.9(6) . . . . ?
C2 C3 C4 C5 -178.4(7) . . . . ?
C88 C87 C86 O6 -12.3(9) . . . . ?
C88 C87 C86 N15 166.5(6) . . . . ?
C88 C87 C92 C91 -1.8(11) . . . . ?
C88 C89 C90 C91 -1.0(12) . . . . ?
C40 N6 N7 Y1 -20.2(6) . . . . ?
C40 N6 N7 C25 163.9(6) . . . . ?
C40 C41 C46 C45 178.2(7) . . . . ?
C40 C41 C42 C43 -179.4(7) . . . . ?
C3 N3 C7 C8 178.7(6) . . . . ?
C3 N3 C7 C6 -0.2(10) . . . . ?
C3 C4 C5 C6 -0.5(13) . . . . ?
C41 C46 C45 C44 1.7(11) . . . . ?
C41 C42 C43 C44 0.7(12) . . . . ?
C86 N15 N14 Y2 23.0(6) . . . . ?
C86 N15 N14 C71 -160.6(6) . . . . ?
C86 C87 C88 C89 -176.9(6) . . . . ?
C86 C87 C92 C91 176.6(7) . . . . ?
C71 C72 C73 C74 175.2(7) . . . . ?
C72 N13 C76 C77 -175.8(6) . . . . ?
C72 N13 C76 C75 3.5(10) . . . . ?
C72 C73 C74 C75 2.5(11) . . . . ?
C48 C49 C50 C51 178.5(6) . . . . ?
C33 N10 N9 Y1 -21.3(7) . . . . ?
C33 N10 N9 C31 156.4(7) . . . . ?
C33 C34 C39 C38 179.6(6) . . . . ?
C33 C34 C35 C36 -177.4(7) . . . . ?
C26 N8 C30 C31 176.9(7) . . . . ?
C26 N8 C30 C29 -4.5(11) . . . . ?
C26 C27 C28 C29 0.4(13) . . . . ?
C63 N16 N17 Y2 22.2(6) . . . . ?
C63 N16 N17 C48 -155.3(6) . . . . ?
C63 C64 C65 C66 179.8(8) . . . . ?
C63 C64 C69 C68 -178.1(8) . . . . ?
C70 C71 C72 N13 -178.7(6) . . . . ?
C70 C71 C72 C73 4.9(10) . . . . ?
C76 N13 C72 C71 -178.4(6) . . . . ?
C76 N13 C72 C73 -2.0(10) . . . . ?
C58 C57 C56 O7 161.0(6) . . . . ?
C58 C57 C56 N21 -16.9(8) . . . . ?
C58 C57 C62 C61 -2.3(10) . . . . ?
C58 C59 C60 C61 -1.3(11) . . . . ?
C77 N12 N11 C79 -163.3(6) . . . . ?
C77 C76 C75 C74 177.4(7) . . . . ?
C47 C48 C49 N19 171.2(6) . . . . ?
C47 C48 C49 C50 -6.7(10) . . . . ?
C62 C57 C56 O7 -21.3(9) . . . . ?
C62 C57 C56 N21 160.7(6) . . . . ?
C62 C57 C58 C59 0.7(10) . . . . ?
C18 C23 C22 C21 -0.1(15) . . . . ?
C18 C19 C20 C21 1.5(19) . . . . ?
C25 C26 C27 C28 -175.1(7) . . . . ?
C46 C41 C42 C43 1.5(11) . . . . ?
C46 C45 C44 C43 0.7(12) . . . . ?
C64 C65 C66 C67 -1.9(14) . . . . ?
C64 C69 C68 C67 -1.1(14) . . . . ?
C1 C2 C3 N3 -178.7(6) . . . . ?
C1 C2 C3 C4 1.0(10) . . . . ?
C42 C41 C46 C45 -2.7(11) . . . . ?
C42 C43 C44 C45 -1.8(12) . . . . ?
C11 C12 C13 C14 0.2(15) . . . . ?
C11 C16 C15 C14 2.4(13) . . . . ?
C10 C11 C12 C13 -175.1(8) . . . . ?
C10 C11 C16 C15 174.1(7) . . . . ?
C7 N3 C3 C2 178.8(6) . . . . ?
C7 N3 C3 C4 -0.9(10) . . . . ?
C7 C6 C5 C4 -0.6(13) . . . . ?
C49 N19 C53 C54 -177.1(6) . . . . ?
C49 N19 C53 C52 1.4(10) . . . . ?
C49 C50 C51 C52 -1.7(11) . . . . ?
C59 C60 C61 C62 -0.4(12) . . . . ?
C80 C81 C82 C83 -2.3(13) . . . . ?
C80 C85 C84 C83 0.7(17) . . . . ?
C23 C18 C19 C20 -4.6(15) . . . . ?
C23 C22 C21 C20 -3.1(16) . . . . ?
C34 C39 C38 C37 -1.6(11) . . . . ?
C34 C35 C36 C37 -2.9(13) . . . . ?
C53 N19 C49 C48 -178.5(6) . . . . ?
C53 N19 C49 C50 -0.5(10) . . . . ?
C53 C52 C51 C50 2.5(11) . . . . ?
C39 C34 C35 C36 1.6(11) . . . . ?
C39 C38 C37 C36 0.3(12) . . . . ?
C54 N20 N21 C56 -159.6(6) . . . . ?
C54 C53 C52 C51 175.9(7) . . . . ?
C81 C80 C79 O5 168.7(6) . . . . ?
C81 C80 C79 N11 -13.3(10) . . . . ?
C81 C80 C85 C84 -2.6(14) . . . . ?
C79 C80 C81 C82 -180.0(7) . . . . ?
C79 C80 C85 C84 -179.4(9) . . . . ?
C65 C64 C69 C68 0.0(12) . . . . ?
C65 C66 C67 C68 0.7(15) . . . . ?
C73 C74 C75 C76 -1.1(11) . . . . ?
C92 C87 C88 C89 1.6(10) . . . . ?
C92 C87 C86 O6 169.3(6) . . . . ?
C92 C87 C86 N15 -12.0(9) . . . . ?
C92 C91 C90 C89 0.8(13) . . . . ?
C30 N8 C26 C25 177.4(6) . . . . ?
C30 N8 C26 C27 2.4(10) . . . . ?
C30 C29 C28 C27 -2.3(14) . . . . ?
C35 C34 C39 C38 0.6(11) . . . . ?
C35 C36 C37 C38 2.0(14) . . . . ?
C69 C64 C65 C66 1.6(13) . . . . ?
C69 C68 C67 C66 0.8(16) . . . . ?
C31 C30 C29 C28 -177.0(8) . . . . ?
C75 C76 C77 N12 -177.5(7) . . . . ?
C75 C76 C77 C78 -1.1(11) . . . . ?
C8 N4 N5 C10 158.8(6) . . . . ?
C8 C7 C6 C5 -177.8(8) . . . . ?
C6 C7 C8 N4 174.9(7) . . . . ?
C6 C7 C8 C9 -1.5(12) . . . . ?
C12 C11 C10 O2 -158.6(7) . . . . ?
C12 C11 C10 N5 21.1(9) . . . . ?
C12 C11 C16 C15 -2.8(12) . . . . ?
C12 C13 C14 C15 -0.6(17) . . . . ?
C27 C26 C25 N7 166.1(6) . . . . ?
C27 C26 C25 C24 -11.9(10) . . . . ?
C90 C91 C92 C87 0.6(13) . . . . ?
C52 C53 C54 N20 -171.2(7) . . . . ?
C52 C53 C54 C55 4.8(11) . . . . ?
C29 C30 C31 N9 -172.0(8) . . . . ?
C29 C30 C31 C32 11.5(13) . . . . ?
C85 C80 C81 C82 3.4(11) . . . . ?
C85 C80 C79 O5 -14.7(10) . . . . ?
C85 C80 C79 N11 163.3(7) . . . . ?
C22 C21 C20 C19 2.4(19) . . . . ?
C13 C14 C15 C16 -0.8(18) . . . . ?
C16 C11 C10 O2 24.5(10) . . . . ?
C16 C11 C10 N5 -155.8(7) . . . . ?
C16 C11 C12 C13 1.6(13) . . . . ?
C19 C18 C23 C22 4.0(13) . . . . ?
C84 C83 C82 C81 0.3(15) . . . . ?
C82 C83 C84 C85 0.5(17) . . . . ?

loop_
_smtbx_masks_void_nr
_smtbx_masks_void_average_x
_smtbx_masks_void_average_y
_smtbx_masks_void_average_z
_smtbx_masks_void_volume
_smtbx_masks_void_count_electrons
_smtbx_masks_void_content
1 -0.013 0.040 0.250 116.2 12.1 ?
2 0.013 -0.040 0.750 116.2 12.2 ?
3 -0.013 0.460 0.750 116.2 12.1 ?
4 0.013 0.540 0.250 116.2 12.2 ?
5 0.229 0.230 0.494 118.7 50.6 ?
6 0.229 0.270 0.994 118.7 50.6 ?
7 0.267 0.744 0.487 121.4 48.2 ?
8 0.267 0.756 -0.013 121.4 48.2 ?
9 0.508 0.601 0.254 162.4 18.3 ?
10 0.508 0.899 0.754 162.4 18.3 ?
11 0.492 0.101 0.246 162.4 18.1 ?
12 0.492 0.399 0.746 162.4 18.1 ?
13 0.500 0.125 0.920 8.5 1.3 ?
14 0.500 0.375 0.420 8.5 1.3 ?
15 0.500 0.625 0.580 8.5 1.3 ?
16 0.500 0.875 0.080 8.5 1.3 ?
17 0.733 0.256 0.513 121.4 48.5 ?
18 0.733 0.244 0.013 121.4 48.5 ?
19 0.771 0.770 0.506 118.7 50.7 ?
20 0.771 0.730 0.006 118.7 50.7 ?
